data_7160194
loop_
_publ_author_name
'Keerthana, Pari'
'Suresh, Sundararajan'
'Nawaz Khan, Fazlur-Rahman'

_publ_section_title
;
 Facile Synthesis of Functionalized Quinolinones in Greener Reaction
 Medium and Their Photophysical Properties
;
_journal_name_full 'Organic &amp; Biomolecular Chemistry'
_journal_paper_doi 10.1039/D4OB01390E
_journal_year 2024
_chemical_formula_moiety 'C25 H18 Cl N O3'
_chemical_formula_sum 'C25 H18 Cl N O3'
_chemical_formula_weight 415.85
_space_group_crystal_system monoclinic
_space_group_IT_number 14
_space_group_name_Hall '-P 2yn'
_space_group_name_H-M_alt 'P 1 21/n 1'
_atom_sites_solution_hydrogens geom
_atom_sites_solution_primary dual
_audit_creation_date 2024-08-29
_audit_creation_method
;
Olex2 1.5
(compiled 2024.02.16 svn.r378c4104 for OlexSys, GUI svn.r6928)
;
_audit_update_record
;
2024-08-29 deposited with the CCDC.	2024-10-30 downloaded from the CCDC.
;
_cell_angle_alpha 90
_cell_angle_beta 102.602(5)
_cell_angle_gamma 90
_cell_formula_units_Z 4
_cell_length_a 16.624(2)
_cell_length_b 5.2910(8)
_cell_length_c 23.770(3)
_cell_measurement_reflns_used 7401
_cell_measurement_temperature 298(2)
_cell_measurement_theta_max 23.35
_cell_measurement_theta_min 2.51
_cell_volume 2040.4(5)
_computing_cell_refinement SHELXL
_computing_data_collection APEX
_computing_data_reduction SAINT
_computing_molecular_graphics 'Olex2 1.5 (Dolomanov et al., 2009)'
_computing_publication_material 'Olex2 1.5 (Dolomanov et al., 2009)'
_computing_structure_refinement 'SHELXL 2019/3 (Sheldrick, 2015)'
_computing_structure_solution 'SHELXT 2018/2 (Sheldrick, 2018)'
_diffrn_ambient_temperature 298.00
_diffrn_measured_fraction_theta_full 0.998
_diffrn_measured_fraction_theta_max 0.997
_diffrn_measurement_device_type 'Bruker D8 Quest'
_diffrn_measurement_method '\f and \w scans'
_diffrn_radiation_type MoK\a
_diffrn_radiation_wavelength 0.71073
_diffrn_reflns_av_R_equivalents 0.0512
_diffrn_reflns_av_unetI/netI 0.0431
_diffrn_reflns_Laue_measured_fraction_full 0.998
_diffrn_reflns_Laue_measured_fraction_max 0.997
_diffrn_reflns_limit_h_max 22
_diffrn_reflns_limit_h_min -21
_diffrn_reflns_limit_k_max 7
_diffrn_reflns_limit_k_min -6
_diffrn_reflns_limit_l_max 31
_diffrn_reflns_limit_l_min -31
_diffrn_reflns_number 28713
_diffrn_reflns_point_group_measured_fraction_full 0.998
_diffrn_reflns_point_group_measured_fraction_max 0.997
_diffrn_reflns_theta_full 25.242
_diffrn_reflns_theta_max 28.281
_diffrn_reflns_theta_min 1.681
_diffrn_standards_number 0
_exptl_absorpt_coefficient_mu 0.214
_exptl_absorpt_correction_T_max 0.7457
_exptl_absorpt_correction_T_min 0.6879
_exptl_absorpt_correction_type multi-scan
_exptl_absorpt_process_details
;
SADABS-2016/2 (Bruker,2016/2) was used for absorption correction.
wR2(int) was 0.0880 before and 0.0611 after correction.
The Ratio of minimum to maximum transmission is 0.9225.
The \l/2 correction factor is Not present.
;
_exptl_crystal_colour colourless
_exptl_crystal_colour_primary colourless
_exptl_crystal_density_diffrn 1.354
_exptl_crystal_description block
_exptl_crystal_F_000 864
_exptl_crystal_size_max 0.173
_exptl_crystal_size_mid 0.168
_exptl_crystal_size_min 0.144
_refine_diff_density_max 0.211
_refine_diff_density_min -0.211
_refine_diff_density_rms 0.049
_refine_ls_extinction_method none
_refine_ls_goodness_of_fit_ref 1.033
_refine_ls_hydrogen_treatment constr
_refine_ls_matrix_type full
_refine_ls_number_parameters 282
_refine_ls_number_reflns 5037
_refine_ls_number_restraints 0
_refine_ls_restrained_S_all 1.033
_refine_ls_R_factor_all 0.1107
_refine_ls_R_factor_gt 0.0540
_refine_ls_shift/su_max 0.001
_refine_ls_shift/su_mean 0.000
_refine_ls_structure_factor_coef Fsqd
_refine_ls_weighting_details 'w=1/[\s^2^(Fo^2^)+(0.0700P)^2^+0.7098P] where P=(Fo^2^+2Fc^2^)/3'
_refine_ls_weighting_scheme calc
_refine_ls_wR_factor_gt 0.1314
_refine_ls_wR_factor_ref 0.1742
_reflns_Friedel_coverage 0.000
_reflns_number_gt 2796
_reflns_number_total 5037
_reflns_threshold_expression 'I > 2\s(I)'
_cod_data_source_file d4ob01390e2.cif
_cod_data_source_block acpb9_070324_0m_a
_cod_database_code 7160194
_shelx_shelxl_version_number 2019/3
_shelx_space_group_comment
;
The symmetry employed for this shelxl refinement is uniquely defined
by the following loop, which should always be used as a source of
symmetry information in preference to the above space-group names.
They are only intended as comments.
;
_shelx_estimated_absorpt_t_max 0.970
_shelx_estimated_absorpt_t_min 0.964
_olex2_refinement_description
;
1. Fixed Uiso
 At 1.2 times of:
  All C(H) groups, All C(H,H) groups
 At 1.5 times of:
  All C(H,H,H) groups
2. Others
 Sof(Cl1B)=1-FVAR(1)
 Sof(Cl1A)=FVAR(1)
3.a Secondary CH2 refined with riding coordinates:
 C9(H9A,H9B)
3.b Aromatic/amide H refined with riding coordinates:
 C2(H2), C4(H4), C5(H5), C6(H6), C7(H7), C17(H17), C18(H18), C19(H19),
 C20(H20), C21(H21), C22(H22), C24(H24), C25(H25)
3.c Idealised Me refined as rotating group:
 C3(H3A,H3B,H3C)
;
_olex2_submission_special_instructions 'No special instructions were received'

loop_
_space_group_symop_operation_xyz
'x, y, z'
'-x+1/2, y+1/2, -z+1/2'
'-x, -y, -z'
'x-1/2, -y-1/2, z-1/2'

loop_
_atom_site_label
_atom_site_type_symbol
_atom_site_fract_x
_atom_site_fract_y
_atom_site_fract_z
_atom_site_U_iso_or_equiv
_atom_site_adp_type
_atom_site_occupancy
_atom_site_site_symmetry_order
_atom_site_calc_flag
_atom_site_refinement_flags_posn
_atom_site_refinement_flags_adp
_atom_site_refinement_flags_occupancy
_atom_site_disorder_assembly
_atom_site_disorder_group
Cl1A Cl 0.3066(5) 1.081(2) 0.8680(3) 0.0860(17) Uani 0.49(5) 1 d . . P A 1
Cl1B Cl 0.3016(7) 1.025(5) 0.8664(4) 0.103(2) Uani 0.51(5) 1 d . . P A 2
O1 O 0.40152(12) 0.3307(3) 0.63905(7) 0.0783(6) Uani 1 1 d . . . . .
O2 O 0.66592(12) 0.0627(4) 0.82224(8) 0.0776(6) Uani 1 1 d . . . . .
O15 O 0.60381(11) 0.3856(4) 0.69386(6) 0.0744(5) Uani 1 1 d . . . . .
N1 N 0.50233(11) 0.6452(3) 0.70991(7) 0.0494(5) Uani 1 1 d . . . . .
C1 C 0.39637(13) 0.5402(4) 0.55115(8) 0.0463(5) Uani 1 1 d . . . . .
C2 C 0.42568(18) 0.7261(5) 0.52093(10) 0.0743(8) Uani 1 1 d . . . . .
H2 H 0.463198 0.844082 0.540278 0.089 Uiso 1 1 calc R U . . .
C3 C 0.74772(16) 0.4126(5) 0.80880(12) 0.0692(7) Uani 1 1 d . . . . .
H3A H 0.792840 0.299680 0.822865 0.104 Uiso 1 1 calc R U . . .
H3B H 0.752370 0.557962 0.833466 0.104 Uiso 1 1 calc R U . . .
H3C H 0.749051 0.465183 0.770366 0.104 Uiso 1 1 calc R U . . .
C4 C 0.39933(19) 0.7386(6) 0.46120(11) 0.0809(9) Uani 1 1 d . . . . .
H4 H 0.420185 0.863894 0.440917 0.097 Uiso 1 1 calc R U . . .
C5 C 0.34406(15) 0.5719(5) 0.43235(9) 0.0621(7) Uani 1 1 d . . . . .
H5 H 0.327110 0.581101 0.392450 0.075 Uiso 1 1 calc R U . . .
C6 C 0.31334(17) 0.3899(6) 0.46229(10) 0.0728(8) Uani 1 1 d . . . . .
H6 H 0.274224 0.276810 0.442739 0.087 Uiso 1 1 calc R U . . .
C7 C 0.33966(16) 0.3716(5) 0.52138(10) 0.0629(6) Uani 1 1 d . . . . .
H7 H 0.318930 0.244351 0.541209 0.075 Uiso 1 1 calc R U . . .
C8 C 0.42413(14) 0.5093(4) 0.61452(8) 0.0490(5) Uani 1 1 d . . . . .
C9 C 0.48277(15) 0.7009(4) 0.64812(8) 0.0528(6) Uani 1 1 d . . . . .
H9A H 0.533271 0.702171 0.633981 0.063 Uiso 1 1 calc R U . . .
H9B H 0.458247 0.867709 0.641919 0.063 Uiso 1 1 calc R U . . .
C10 C 0.56702(14) 0.4813(5) 0.72814(9) 0.0527(6) Uani 1 1 d . . . . .
C11 C 0.59106(13) 0.4339(4) 0.79004(8) 0.0454(5) Uani 1 1 d . . . . .
C12 C 0.54838(12) 0.5295(4) 0.82730(8) 0.0411(5) Uani 1 1 d . . . . .
C13 C 0.47627(12) 0.6818(4) 0.80580(8) 0.0430(5) Uani 1 1 d . . . . .
C14 C 0.45416(13) 0.7389(4) 0.74639(8) 0.0464(5) Uani 1 1 d . . . . .
C16 C 0.57795(12) 0.4938(4) 0.89125(8) 0.0414(5) Uani 1 1 d . . . . .
C17 C 0.55016(19) 0.3031(6) 0.92024(10) 0.0833(9) Uani 1 1 d . . . . .
H17 H 0.511764 0.189011 0.900261 0.100 Uiso 1 1 calc R U . . .
C18 C 0.5784(2) 0.2766(6) 0.97935(11) 0.0908(10) Uani 1 1 d . . . . .
H18 H 0.558749 0.144568 0.998418 0.109 Uiso 1 1 calc R U . . .
C19 C 0.63375(15) 0.4385(5) 1.00948(9) 0.0612(7) Uani 1 1 d . . . . .
H19 H 0.651974 0.420734 1.049147 0.073 Uiso 1 1 calc R U . . .
C20 C 0.66225(19) 0.6267(6) 0.98119(10) 0.0783(8) Uani 1 1 d . . . . .
H20 H 0.700972 0.739161 1.001449 0.094 Uiso 1 1 calc R U . . .
C21 C 0.63457(17) 0.6551(5) 0.92214(9) 0.0710(8) Uani 1 1 d . . . . .
H21 H 0.655032 0.786499 0.903345 0.085 Uiso 1 1 calc R U . . .
C22 C 0.42815(13) 0.7793(4) 0.84222(9) 0.0513(5) Uani 1 1 d . . . . .
H22 H 0.441777 0.741768 0.881378 0.062 Uiso 1 1 calc R U . . .
C23 C 0.36146(14) 0.9287(5) 0.82104(10) 0.0591(6) Uani 1 1 d . . . . .
C24 C 0.33972(16) 0.9847(5) 0.76271(11) 0.0648(7) Uani 1 1 d . . . . .
H24 H 0.294352 1.087224 0.748610 0.078 Uiso 1 1 calc R U . . .
C25 C 0.38490(15) 0.8895(5) 0.72586(10) 0.0581(6) Uani 1 1 d . . . . .
H25 H 0.369337 0.925439 0.686689 0.070 Uiso 1 1 calc R U . . .
C26 C 0.66865(14) 0.2808(4) 0.80837(8) 0.0508(6) Uani 1 1 d . . . . .

loop_
_atom_site_aniso_label
_atom_site_aniso_U_11
_atom_site_aniso_U_22
_atom_site_aniso_U_33
_atom_site_aniso_U_23
_atom_site_aniso_U_13
_atom_site_aniso_U_12
Cl1A 0.082(2) 0.101(3) 0.073(2) -0.013(4) 0.011(3) 0.033(2)
Cl1B 0.100(3) 0.137(6) 0.086(3) 0.034(3) 0.048(3) 0.064(3)
O1 0.1097(15) 0.0701(12) 0.0488(10) 0.0166(9) 0.0034(9) -0.0259(11)
O2 0.0852(13) 0.0663(12) 0.0861(13) 0.0264(10) 0.0293(10) 0.0147(10)
O15 0.0861(12) 0.1026(14) 0.0368(8) 0.0047(9) 0.0187(8) 0.0236(11)
N1 0.0588(11) 0.0570(11) 0.0292(8) 0.0062(8) 0.0027(8) 0.0015(9)
C1 0.0513(13) 0.0503(13) 0.0345(10) 0.0043(9) 0.0030(9) 0.0042(10)
C2 0.0908(19) 0.0798(18) 0.0426(12) 0.0135(12) -0.0068(12) -0.0297(15)
C3 0.0620(16) 0.0735(18) 0.0694(16) 0.0038(14) 0.0086(12) 0.0048(14)
C4 0.096(2) 0.098(2) 0.0439(13) 0.0223(14) 0.0045(13) -0.0223(18)
C5 0.0666(16) 0.0815(18) 0.0346(11) -0.0021(12) 0.0030(11) 0.0083(14)
C6 0.0817(18) 0.0816(19) 0.0486(14) -0.0094(13) 0.0001(13) -0.0169(15)
C7 0.0739(16) 0.0675(16) 0.0448(12) 0.0015(11) 0.0073(11) -0.0121(13)
C8 0.0584(13) 0.0503(13) 0.0364(11) 0.0074(10) 0.0060(10) 0.0022(11)
C9 0.0653(14) 0.0595(14) 0.0303(10) 0.0091(10) 0.0034(9) -0.0013(11)
C10 0.0598(14) 0.0627(14) 0.0347(11) 0.0038(10) 0.0081(10) 0.0014(12)
C11 0.0528(12) 0.0496(12) 0.0326(10) 0.0051(9) 0.0064(9) -0.0004(10)
C12 0.0482(12) 0.0428(11) 0.0303(9) 0.0036(8) 0.0040(8) -0.0038(9)
C13 0.0473(12) 0.0456(12) 0.0336(10) 0.0034(9) 0.0036(9) -0.0036(9)
C14 0.0521(13) 0.0463(12) 0.0372(11) 0.0037(9) 0.0019(9) -0.0027(10)
C16 0.0470(12) 0.0465(11) 0.0307(9) 0.0039(9) 0.0084(8) 0.0030(9)
C17 0.113(2) 0.083(2) 0.0456(14) 0.0111(13) -0.0012(14) -0.0455(18)
C18 0.127(3) 0.093(2) 0.0493(14) 0.0263(15) 0.0125(16) -0.038(2)
C19 0.0707(16) 0.0797(18) 0.0311(10) 0.0077(11) 0.0065(10) 0.0047(14)
C20 0.097(2) 0.090(2) 0.0401(13) 0.0043(13) -0.0037(13) -0.0343(17)
C21 0.0923(19) 0.0771(18) 0.0379(12) 0.0101(12) 0.0019(12) -0.0347(15)
C22 0.0526(13) 0.0600(14) 0.0391(11) 0.0050(10) 0.0049(10) 0.0015(11)
C23 0.0537(14) 0.0681(16) 0.0548(14) 0.0020(12) 0.0103(11) 0.0084(12)
C24 0.0578(15) 0.0688(16) 0.0628(15) 0.0120(13) 0.0023(12) 0.0146(13)
C25 0.0635(15) 0.0609(15) 0.0441(12) 0.0118(11) -0.0013(11) 0.0049(12)
C26 0.0644(15) 0.0574(15) 0.0319(10) 0.0062(10) 0.0131(9) 0.0095(12)

loop_
_atom_type_symbol
_atom_type_description
_atom_type_scat_dispersion_real
_atom_type_scat_dispersion_imag
_atom_type_scat_source
C C 0.0033 0.0016 'International Tables Vol C Tables 4.2.6.8 and 6.1.1.4'
H H 0.0000 0.0000 'International Tables Vol C Tables 4.2.6.8 and 6.1.1.4'
Cl Cl 0.1484 0.1585 'International Tables Vol C Tables 4.2.6.8 and 6.1.1.4'
N N 0.0061 0.0033 'International Tables Vol C Tables 4.2.6.8 and 6.1.1.4'
O O 0.0106 0.0060 'International Tables Vol C Tables 4.2.6.8 and 6.1.1.4'

loop_
_geom_angle_atom_site_label_1
_geom_angle_atom_site_label_2
_geom_angle_atom_site_label_3
_geom_angle
_geom_angle_site_symmetry_1
_geom_angle_site_symmetry_3
_geom_angle_publ_flag
C10 N1 C9 115.48(18) . . ?
C10 N1 C14 122.95(16) . . ?
C14 N1 C9 121.40(18) . . ?
C2 C1 C7 118.6(2) . . ?
C2 C1 C8 123.0(2) . . ?
C7 C1 C8 118.5(2) . . ?
C1 C2 H2 120.0 . . ?
C1 C2 C4 120.0(2) . . ?
C4 C2 H2 120.0 . . ?
H3A C3 H3B 109.5 . . ?
H3A C3 H3C 109.5 . . ?
H3B C3 H3C 109.5 . . ?
C26 C3 H3A 109.5 . . ?
C26 C3 H3B 109.5 . . ?
C26 C3 H3C 109.5 . . ?
C2 C4 H4 119.5 . . ?
C5 C4 C2 121.0(2) . . ?
C5 C4 H4 119.5 . . ?
C4 C5 H5 120.4 . . ?
C4 C5 C6 119.3(2) . . ?
C6 C5 H5 120.4 . . ?
C5 C6 H6 119.7 . . ?
C5 C6 C7 120.7(2) . . ?
C7 C6 H6 119.7 . . ?
C1 C7 C6 120.5(2) . . ?
C1 C7 H7 119.8 . . ?
C6 C7 H7 119.8 . . ?
O1 C8 C1 120.9(2) . . ?
O1 C8 C9 120.10(18) . . ?
C1 C8 C9 119.00(18) . . ?
N1 C9 C8 111.87(18) . . ?
N1 C9 H9A 109.2 . . ?
N1 C9 H9B 109.2 . . ?
C8 C9 H9A 109.2 . . ?
C8 C9 H9B 109.2 . . ?
H9A C9 H9B 107.9 . . ?
O15 C10 N1 121.24(19) . . ?
O15 C10 C11 122.1(2) . . ?
N1 C10 C11 116.68(19) . . ?
C10 C11 C26 114.40(18) . . ?
C12 C11 C10 122.01(19) . . ?
C12 C11 C26 123.54(17) . . ?
C11 C12 C13 119.52(17) . . ?
C11 C12 C16 120.94(18) . . ?
C13 C12 C16 119.42(17) . . ?
C14 C13 C12 119.25(19) . . ?
C22 C13 C12 122.00(17) . . ?
C22 C13 C14 118.74(19) . . ?
N1 C14 C13 119.13(18) . . ?
N1 C14 C25 121.80(18) . . ?
C25 C14 C13 119.1(2) . . ?
C17 C16 C12 122.24(19) . . ?
C17 C16 C21 117.63(19) . . ?
C21 C16 C12 120.13(18) . . ?
C16 C17 H17 119.6 . . ?
C16 C17 C18 120.7(2) . . ?
C18 C17 H17 119.6 . . ?
C17 C18 H18 119.5 . . ?
C19 C18 C17 121.1(2) . . ?
C19 C18 H18 119.5 . . ?
C18 C19 H19 120.6 . . ?
C18 C19 C20 118.7(2) . . ?
C20 C19 H19 120.6 . . ?
C19 C20 H20 119.6 . . ?
C19 C20 C21 120.7(2) . . ?
C21 C20 H20 119.6 . . ?
C16 C21 C20 121.1(2) . . ?
C16 C21 H21 119.5 . . ?
C20 C21 H21 119.5 . . ?
C13 C22 H22 119.6 . . ?
C23 C22 C13 120.9(2) . . ?
C23 C22 H22 119.6 . . ?
C22 C23 Cl1A 121.1(3) . . ?
C22 C23 Cl1B 118.8(4) . . ?
C22 C23 C24 120.4(2) . . ?
C24 C23 Cl1A 118.2(4) . . ?
C24 C23 Cl1B 120.6(4) . . ?
C23 C24 H24 119.9 . . ?
C25 C24 C23 120.1(2) . . ?
C25 C24 H24 119.9 . . ?
C14 C25 H25 119.6 . . ?
C24 C25 C14 120.8(2) . . ?
C24 C25 H25 119.6 . . ?
O2 C26 C3 122.3(2) . . ?
O2 C26 C11 120.9(2) . . ?
C3 C26 C11 116.8(2) . . ?

loop_
_geom_bond_atom_site_label_1
_geom_bond_atom_site_label_2
_geom_bond_distance
_geom_bond_site_symmetry_2
_geom_bond_publ_flag
Cl1A C23 1.779(9) . ?
Cl1B C23 1.697(9) . ?
O1 C8 1.212(3) . ?
O2 C26 1.204(3) . ?
O15 C10 1.230(3) . ?
N1 C9 1.463(2) . ?
N1 C10 1.376(3) . ?
N1 C14 1.393(3) . ?
C1 C2 1.369(3) . ?
C1 C7 1.376(3) . ?
C1 C8 1.485(3) . ?
C2 H2 0.9300 . ?
C2 C4 1.393(3) . ?
C3 H3A 0.9600 . ?
C3 H3B 0.9600 . ?
C3 H3C 0.9600 . ?
C3 C26 1.486(3) . ?
C4 H4 0.9300 . ?
C4 C5 1.348(4) . ?
C5 H5 0.9300 . ?
C5 C6 1.361(4) . ?
C6 H6 0.9300 . ?
C6 C7 1.380(3) . ?
C7 H7 0.9300 . ?
C8 C9 1.509(3) . ?
C9 H9A 0.9700 . ?
C9 H9B 0.9700 . ?
C10 C11 1.460(3) . ?
C11 C12 1.348(3) . ?
C11 C26 1.505(3) . ?
C12 C13 1.442(3) . ?
C12 C16 1.504(2) . ?
C13 C14 1.412(3) . ?
C13 C22 1.399(3) . ?
C14 C25 1.398(3) . ?
C16 C17 1.359(3) . ?
C16 C21 1.361(3) . ?
C17 H17 0.9300 . ?
C17 C18 1.388(3) . ?
C18 H18 0.9300 . ?
C18 C19 1.344(4) . ?
C19 H19 0.9300 . ?
C19 C20 1.345(4) . ?
C20 H20 0.9300 . ?
C20 C21 1.386(3) . ?
C21 H21 0.9300 . ?
C22 H22 0.9300 . ?
C22 C23 1.365(3) . ?
C23 C24 1.386(3) . ?
C24 H24 0.9300 . ?
C24 C25 1.368(3) . ?
C25 H25 0.9300 . ?

loop_
_geom_torsion_atom_site_label_1
_geom_torsion_atom_site_label_2
_geom_torsion_atom_site_label_3
_geom_torsion_atom_site_label_4
_geom_torsion
_geom_torsion_site_symmetry_1
_geom_torsion_site_symmetry_2
_geom_torsion_site_symmetry_3
_geom_torsion_site_symmetry_4
_geom_torsion_publ_flag
Cl1A C23 C24 C25 174.3(5) . . . . ?
Cl1B C23 C24 C25 -174.9(10) . . . . ?
O1 C8 C9 N1 -2.6(3) . . . . ?
O15 C10 C11 C12 -176.9(2) . . . . ?
O15 C10 C11 C26 5.7(3) . . . . ?
N1 C10 C11 C12 5.0(3) . . . . ?
N1 C10 C11 C26 -172.5(2) . . . . ?
N1 C14 C25 C24 -178.3(2) . . . . ?
C1 C2 C4 C5 1.0(5) . . . . ?
C1 C8 C9 N1 178.77(19) . . . . ?
C2 C1 C7 C6 0.2(4) . . . . ?
C2 C1 C8 O1 -174.2(3) . . . . ?
C2 C1 C8 C9 4.4(3) . . . . ?
C2 C4 C5 C6 0.4(4) . . . . ?
C4 C5 C6 C7 -1.5(4) . . . . ?
C5 C6 C7 C1 1.2(4) . . . . ?
C7 C1 C2 C4 -1.3(4) . . . . ?
C7 C1 C8 O1 4.6(3) . . . . ?
C7 C1 C8 C9 -176.8(2) . . . . ?
C8 C1 C2 C4 177.6(3) . . . . ?
C8 C1 C7 C6 -178.7(2) . . . . ?
C9 N1 C10 O15 -1.6(3) . . . . ?
C9 N1 C10 C11 176.51(19) . . . . ?
C9 N1 C14 C13 -179.33(19) . . . . ?
C9 N1 C14 C25 0.2(3) . . . . ?
C10 N1 C9 C8 86.8(2) . . . . ?
C10 N1 C14 C13 5.5(3) . . . . ?
C10 N1 C14 C25 -175.0(2) . . . . ?
C10 C11 C12 C13 0.5(3) . . . . ?
C10 C11 C12 C16 -175.46(19) . . . . ?
C10 C11 C26 O2 -105.6(2) . . . . ?
C10 C11 C26 C3 74.8(3) . . . . ?
C11 C12 C13 C14 -3.3(3) . . . . ?
C11 C12 C13 C22 178.0(2) . . . . ?
C11 C12 C16 C17 -95.2(3) . . . . ?
C11 C12 C16 C21 84.6(3) . . . . ?
C12 C11 C26 O2 77.0(3) . . . . ?
C12 C11 C26 C3 -102.6(3) . . . . ?
C12 C13 C14 N1 0.4(3) . . . . ?
C12 C13 C14 C25 -179.1(2) . . . . ?
C12 C13 C22 C23 178.2(2) . . . . ?
C12 C16 C17 C18 -179.6(3) . . . . ?
C12 C16 C21 C20 179.6(3) . . . . ?
C13 C12 C16 C17 88.8(3) . . . . ?
C13 C12 C16 C21 -91.4(3) . . . . ?
C13 C14 C25 C24 1.2(3) . . . . ?
C13 C22 C23 Cl1A -173.2(5) . . . . ?
C13 C22 C23 Cl1B 175.9(10) . . . . ?
C13 C22 C23 C24 0.6(4) . . . . ?
C14 N1 C9 C8 -88.7(2) . . . . ?
C14 N1 C10 O15 173.8(2) . . . . ?
C14 N1 C10 C11 -8.1(3) . . . . ?
C14 C13 C22 C23 -0.6(3) . . . . ?
C16 C12 C13 C14 172.77(18) . . . . ?
C16 C12 C13 C22 -6.0(3) . . . . ?
C16 C17 C18 C19 0.1(5) . . . . ?
C17 C16 C21 C20 -0.6(4) . . . . ?
C17 C18 C19 C20 -0.7(5) . . . . ?
C18 C19 C20 C21 0.6(5) . . . . ?
C19 C20 C21 C16 0.0(5) . . . . ?
C21 C16 C17 C18 0.5(4) . . . . ?
C22 C13 C14 N1 179.20(19) . . . . ?
C22 C13 C14 C25 -0.3(3) . . . . ?
C22 C23 C24 C25 0.3(4) . . . . ?
C23 C24 C25 C14 -1.2(4) . . . . ?
C26 C11 C12 C13 177.8(2) . . . . ?
C26 C11 C12 C16 1.8(3) . . . . ?
